data_1508149
loop_
_publ_author_name
'Arnold, Polly L.'
'P\'echarman, Anne-Fr\'ed\'erique'
'Hollis, Emmalina'
'Yahia, Ahmed'
'Maron, Laurent'
'Parsons, Simon'
'Love, Jason B.'

_publ_section_title
;
 Uranyl oxo activation and functionalization by metal cation coordination.
;
_journal_issue 12
_journal_name_full 'Nature chemistry'
_journal_page_first 1056
_journal_page_last 1061
_journal_paper_doi 10.1038/nchem.904
_journal_volume 2
_journal_year 2010
_chemical_compound_source 'A. Pecharman, reaction afp206 '
_chemical_formula_moiety '[UO2(C42H40N8)Li2(C5H5N)5].4C5H5N'
_chemical_formula_sum 'C87 H86 Li2 N17 O2 U'
_chemical_formula_weight 1653.64
_chemical_name_systematic
; 
 ? 
;
_space_group_IT_number 9
_symmetry_cell_setting monoclinic
_symmetry_space_group_name_Hall 'C -2yc'
_symmetry_space_group_name_H-M 'C 1 c 1'
_atom_sites_solution_hydrogens geom
_atom_sites_solution_primary direct
_atom_sites_solution_secondary difmap
_audit_creation_date 2010-06-16
_audit_creation_method SHELXL-97
_cell_angle_alpha 90.00
_cell_angle_beta 90.7690(10)
_cell_angle_gamma 90.00
_cell_formula_units_Z 4
_cell_length_a 14.0928(3)
_cell_length_b 24.2786(3)
_cell_length_c 22.7601(4)
_cell_measurement_reflns_used 82849
_cell_measurement_temperature 100
_cell_measurement_theta_max 73.2357
_cell_measurement_theta_min 1.9396
_cell_volume 7786.7(2)
_computing_cell_refinement CrysAlisPro
_computing_data_collection
;
CrysAlisPro, Oxford Diffraction Ltd.,
Version 1.171.33.55 (release 05-01-2010 CrysAlis171 .NET)
(compiled Jan  5 2010,16:28:46)
;
_computing_data_reduction CrysAlisPro
_computing_molecular_graphics 'Mercury and Diamond'
_computing_structure_refinement 'SHELXL-97 (Sheldrick, 2008)'
_computing_structure_solution
;
SIR92 
A. Altomare, G. Cascarano, C. Giacovazzo, A. Guagliardi, M. C. Burla, 
G. Polidori and M. Camalli, J. Appl. Crystallogr., 1994, 27, 435-435.
;
_diffrn_ambient_temperature 100
_diffrn_detector_area_resol_mean 10.3147
_diffrn_measured_fraction_theta_full 0.995
_diffrn_measured_fraction_theta_max 0.995
_diffrn_measurement_device_type 'SuperNova, Dual, Cu at zero, Atlas'
_diffrn_measurement_method omega
_diffrn_radiation_monochromator mirror
_diffrn_radiation_source 'SuperNova (Cu) X-ray Source'
_diffrn_radiation_type CuK\a
_diffrn_radiation_wavelength 1.54184
_diffrn_reflns_av_R_equivalents 0.0705
_diffrn_reflns_av_sigmaI/netI 0.0275
_diffrn_reflns_limit_h_max 17
_diffrn_reflns_limit_h_min -17
_diffrn_reflns_limit_k_max 29
_diffrn_reflns_limit_k_min -30
_diffrn_reflns_limit_l_max 28
_diffrn_reflns_limit_l_min -25
_diffrn_reflns_number 141013
_diffrn_reflns_theta_full 73.47
_diffrn_reflns_theta_max 73.47
_diffrn_reflns_theta_min 3.63
_exptl_absorpt_coefficient_mu 6.341
_exptl_absorpt_correction_T_max 0.728
_exptl_absorpt_correction_T_min 0.703
_exptl_absorpt_correction_type 'analytical + multiscan'
_exptl_absorpt_process_details
;
CrysAlisPro, Oxford Diffraction Ltd.,
Version 1.171.33.55 (release 05-01-2010 CrysAlis171 .NET)
(compiled Jan  5 2010,16:28:46)
Analytical numeric absorption correction using a multifaceted crystal
            model based on expressions derived by R.C. Clark & J.S. Reid.
(Clark, R. C. & Reid, J. S. (1995). Acta Cryst. A51, 887-897)
;
_exptl_crystal_colour orange
_exptl_crystal_density_diffrn 1.411
_exptl_crystal_density_method 'not measured'
_exptl_crystal_description block
_exptl_crystal_F_000 3364
_exptl_crystal_recrystallization_method
;
From pyridine at -30 degC
;
_exptl_crystal_size_max 0.1734
_exptl_crystal_size_mid 0.1045
_exptl_crystal_size_min 0.0542
_refine_diff_density_max 0.800
_refine_diff_density_min -1.177
_refine_diff_density_rms 0.061
_refine_ls_abs_structure_details 'Flack H D (1983), Acta Cryst. A39, 876-881'
_refine_ls_abs_structure_Flack 0.478(4)
_refine_ls_extinction_method none
_refine_ls_goodness_of_fit_ref 1.040
_refine_ls_hydrogen_treatment riding
_refine_ls_matrix_type full
_refine_ls_number_parameters 1016
_refine_ls_number_reflns 15090
_refine_ls_number_restraints 18
_refine_ls_restrained_S_all 1.041
_refine_ls_R_factor_all 0.0361
_refine_ls_R_factor_gt 0.0327
_refine_ls_shift/su_max 0.002
_refine_ls_shift/su_mean 0.000
_refine_ls_structure_factor_coef Fsqd
_refine_ls_weighting_details 'calc w=1/[\s^2^(Fo^2^)+(0.0513P)^2^+9.5459P] where P=(Fo^2^+2Fc^2^)/3'
_refine_ls_weighting_scheme calc
_refine_ls_wR_factor_gt 0.0819
_refine_ls_wR_factor_ref 0.0836
_reflns_number_gt 14111
_reflns_number_total 15090
_reflns_threshold_expression >2sigma(I)
_cod_data_source_file nchem.904-s6.cif
_cod_data_source_block po0007_3py
_cod_depositor_comments
;
The following automatic conversions were performed:

'_symmetry_cell_setting' value 'Monoclinic' changed to 'monoclinic'
according to /home/saulius/struct/CIF-dictionaries/cif_core.dic
dictionary named 'cif_core.dic' version 2.4.1 from 2010-06-29.

Automatic conversion script
Id: cif_fix_values 1891 2012-01-12 08:04:46Z andrius 
;
_cod_original_sg_symbol_Hall ' C -2yc'
_cod_original_sg_symbol_H-M Cc
_cod_database_code 1508149

loop_
_symmetry_equiv_pos_as_xyz
'x, y, z'
'x, -y, z+1/2'
'x+1/2, y+1/2, z'
'x+1/2, -y+1/2, z+1/2'

loop_
_atom_site_label
_atom_site_type_symbol
_atom_site_fract_x
_atom_site_fract_y
_atom_site_fract_z
_atom_site_U_iso_or_equiv
_atom_site_adp_type
_atom_site_occupancy
_atom_site_symmetry_multiplicity
_atom_site_calc_flag
_atom_site_refinement_flags
_atom_site_disorder_assembly
_atom_site_disorder_group
O1 O 0.7807(2) 0.32108(11) 0.54902(18) 0.0451(7) Uani 1 1 d . . .
U1 U 0.766279(16) 0.367510(5) 0.611864(14) 0.03175(5) Uani 0.7770(7) 1 d P A 1
O2 O 0.7519(3) 0.42038(18) 0.67138(18) 0.0368(10) Uani 0.7770(7) 1 d P A 1
N15 N 0.7818(4) 0.44934(19) 0.5413(3) 0.0408(14) Uani 0.7770(7) 1 d P A 1
C25 C 0.8072(5) 0.4410(3) 0.4830(3) 0.0451(14) Uani 0.7770(7) 1 d P A 1
H25 H 0.8008 0.4060 0.4667 0.054 Uiso 0.7770(7) 1 calc PR A 1
C35 C 0.8419(6) 0.4839(3) 0.4483(3) 0.0545(17) Uani 0.7770(7) 1 d P A 1
H35 H 0.8593 0.4770 0.4097 0.065 Uiso 0.7770(7) 1 calc PR A 1
C45 C 0.8504(7) 0.5361(3) 0.4711(4) 0.069(2) Uani 0.7770(7) 1 d P A 1
H45 H 0.8757 0.5646 0.4490 0.082 Uiso 0.7770(7) 1 calc PR A 1
C55 C 0.8194(7) 0.5451(2) 0.5290(4) 0.071(2) Uani 0.7770(7) 1 d P A 1
H55 H 0.8214 0.5800 0.5457 0.085 Uiso 0.7770(7) 1 calc PR A 1
C65 C 0.7864(6) 0.5008(2) 0.5599(3) 0.0505(16) Uani 0.7770(7) 1 d P A 1
H65 H 0.7651 0.5076 0.5977 0.061 Uiso 0.7770(7) 1 calc PR A 1
Li1 Li 0.7157(8) 0.4636(5) 0.7384(6) 0.047(3) Uiso 0.7770(7) 1 d P A 1
N16 N 0.7885(4) 0.5403(2) 0.7478(3) 0.0547(14) Uani 0.7770(7) 1 d P A 1
C26 C 0.8439(6) 0.5625(4) 0.7072(4) 0.074(2) Uani 0.7770(7) 1 d P A 1
H26 H 0.8540 0.5430 0.6727 0.089 Uiso 0.7770(7) 1 calc PR A 1
C36 C 0.8879(7) 0.6143(5) 0.7144(5) 0.082(3) Uani 0.7770(7) 1 d P A 1
H36 H 0.9271 0.6284 0.6855 0.098 Uiso 0.7770(7) 1 calc PR A 1
C46 C 0.8709(6) 0.6439(3) 0.7660(5) 0.069(2) Uani 0.7770(7) 1 d P A 1
H46 H 0.8984 0.6782 0.7724 0.083 Uiso 0.7770(7) 1 calc PR A 1
C56 C 0.8132(6) 0.6209(4) 0.8062(4) 0.058(2) Uani 0.7770(7) 1 d P A 1
H56 H 0.8002 0.6392 0.8411 0.070 Uiso 0.7770(7) 1 calc PR A 1
C66 C 0.7747(6) 0.5710(3) 0.7950(3) 0.0579(17) Uani 0.7770(7) 1 d P A 1
H66 H 0.7345 0.5568 0.8233 0.069 Uiso 0.7770(7) 1 calc PR A 1
N17 N 0.5738(4) 0.4925(2) 0.7454(3) 0.0510(13) Uani 0.7770(7) 1 d P A 1
C27 C 0.5095(7) 0.4569(4) 0.7627(5) 0.086(3) Uani 0.7770(7) 1 d P A 1
H27 H 0.5228 0.4193 0.7628 0.104 Uiso 0.7770(7) 1 calc PR A 1
C37 C 0.4212(8) 0.4760(9) 0.7810(7) 0.161(9) Uani 0.7770(7) 1 d P A 1
H37 H 0.3792 0.4509 0.7971 0.193 Uiso 0.7770(7) 1 calc PR A 1
C47 C 0.3949(7) 0.5266(9) 0.7766(6) 0.140(8) Uani 0.7770(7) 1 d P A 1
H47 H 0.3334 0.5374 0.7856 0.168 Uiso 0.7770(7) 1 calc PR A 1
C57 C 0.4602(8) 0.5635(5) 0.7584(6) 0.111(5) Uani 0.7770(7) 1 d P A 1
H57 H 0.4460 0.6009 0.7573 0.133 Uiso 0.7770(7) 1 calc PR A 1
C67 C 0.5469(6) 0.5450(3) 0.7416(5) 0.074(2) Uani 0.7770(7) 1 d P A 1
H67 H 0.5898 0.5705 0.7268 0.089 Uiso 0.7770(7) 1 calc PR A 1
N18 N 0.7217(4) 0.4147(2) 0.8097(3) 0.0475(14) Uani 0.7770(7) 1 d P A 1
C28 C 0.7415(6) 0.3619(3) 0.8025(4) 0.0550(18) Uani 0.7770(7) 1 d P A 1
H28 H 0.7657 0.3511 0.7665 0.066 Uiso 0.7770(7) 1 calc PR A 1
C38 C 0.7287(7) 0.3213(3) 0.8452(3) 0.065(2) Uani 0.7770(7) 1 d P A 1
H38 H 0.7420 0.2847 0.8367 0.078 Uiso 0.7770(7) 1 calc PR A 1
C48 C 0.6971(6) 0.3355(3) 0.8983(3) 0.0599(18) Uani 0.7770(7) 1 d P A 1
H48 H 0.6898 0.3092 0.9276 0.072 Uiso 0.7770(7) 1 calc PR A 1
C58 C 0.6757(8) 0.3903(5) 0.9084(5) 0.068(2) Uani 0.7770(7) 1 d P A 1
H58 H 0.6527 0.4015 0.9446 0.082 Uiso 0.7770(7) 1 calc PR A 1
C68 C 0.6890(6) 0.4277(3) 0.8646(3) 0.064(2) Uani 0.7770(7) 1 d P A 1
H68 H 0.6749 0.4644 0.8724 0.077 Uiso 0.7770(7) 1 calc PR A 1
Li2 Li 0.6656(15) 0.3109(9) 0.5029(10) 0.102(6) Uiso 0.7770(7) 1 d P A 1
N1A N 0.5565(4) 0.2408(3) 0.5135(3) 0.074(2) Uani 0.7770(7) 1 d PG A 1
C2A C 0.5280(4) 0.2192(3) 0.4596(3) 0.064(2) Uani 0.7770(7) 1 d PG A 1
H2A H 0.5642 0.2255 0.4264 0.076 Uiso 0.7770(7) 1 calc PR A 1
C3A C 0.4453(4) 0.1881(3) 0.4552(2) 0.068(2) Uani 0.7770(7) 1 d PG A 1
H3A H 0.4262 0.1737 0.4191 0.082 Uiso 0.7770(7) 1 calc PR A 1
C4A C 0.3912(3) 0.1787(3) 0.5048(3) 0.064(2) Uani 0.7770(7) 1 d PG A 1
H4A H 0.3359 0.1579 0.5018 0.077 Uiso 0.7770(7) 1 calc PR A 1
C5A C 0.4197(5) 0.2002(3) 0.5588(2) 0.069(2) Uani 0.7770(7) 1 d PG A 1
H5A H 0.3835 0.1939 0.5919 0.083 Uiso 0.7770(7) 1 calc PR A 1
C6A C 0.5024(5) 0.2313(3) 0.5631(3) 0.084(3) Uani 0.7770(7) 1 d PG A 1
H6A H 0.5214 0.2457 0.5993 0.101 Uiso 0.7770(7) 1 calc PR A 1
U1' U 0.80237(4) 0.36921(3) 0.49280(3) 0.0393(3) Uani 0.2230(7) 1 d P A 2
O2' O 0.8197(15) 0.4223(9) 0.4365(10) 0.059(5) Uiso 0.2230(7) 1 d PD A 2
N19 N 0.784(2) 0.4501(9) 0.5657(10) 0.082(4) Uiso 0.2230(7) 1 d PG A 2
C29 C 0.780(2) 0.5027(10) 0.5416(8) 0.082(4) Uiso 0.2230(7) 1 d PG A 2
H29 H 0.8015 0.5087 0.5037 0.098 Uiso 0.2230(7) 1 calc PR A 2
C39 C 0.7445(18) 0.5462(8) 0.5743(11) 0.082(4) Uiso 0.2230(7) 1 d PG A 2
H39 H 0.7419 0.5814 0.5582 0.098 Uiso 0.2230(7) 1 calc PR A 2
C49 C 0.7128(16) 0.5371(8) 0.6311(10) 0.082(4) Uiso 0.2230(7) 1 d PG A 2
H49 H 0.6889 0.5662 0.6529 0.098 Uiso 0.2230(7) 1 calc PR A 2
C59 C 0.7167(18) 0.4845(9) 0.6551(8) 0.082(4) Uiso 0.2230(7) 1 d PG A 2
H59 H 0.6955 0.4784 0.6931 0.098 Uiso 0.2230(7) 1 calc PR A 2
C69 C 0.7524(19) 0.4410(7) 0.6224(10) 0.082(4) Uiso 0.2230(7) 1 d PG A 2
H69 H 0.7551 0.4058 0.6385 0.098 Uiso 0.2230(7) 1 calc PR A 2
Li1' Li 0.855(2) 0.4617(15) 0.3806(17) 0.122 Uiso 0.2230(7) 1 d PD A 2
N1C' N 0.9991(11) 0.4900(7) 0.3517(8) 0.068(3) Uiso 0.2230(7) 1 d PGD A 2
C2C' C 1.0033(12) 0.5458(8) 0.3651(9) 0.068(3) Uiso 0.2230(7) 1 d PGD A 2
H2C' H 0.9525 0.5628 0.3835 0.082 Uiso 0.2230(7) 1 calc PR A 2
C3C' C 1.0833(16) 0.5763(6) 0.3510(11) 0.068(3) Uiso 0.2230(7) 1 d PGD A 2
H3C' H 1.0861 0.6136 0.3600 0.082 Uiso 0.2230(7) 1 calc PR A 2
C4C' C 1.1592(12) 0.5509(9) 0.3235(11) 0.068(3) Uiso 0.2230(7) 1 d PGD A 2
H4C' H 1.2128 0.5713 0.3141 0.082 Uiso 0.2230(7) 1 calc PR A 2
C5C' C 1.1550(12) 0.4951(9) 0.3101(11) 0.068(3) Uiso 0.2230(7) 1 d PGD A 2
H5C' H 1.2058 0.4782 0.2917 0.082 Uiso 0.2230(7) 1 calc PR A 2
C6C' C 1.0750(15) 0.4647(6) 0.3241(10) 0.068(3) Uiso 0.2230(7) 1 d PGD A 2
H6C' H 1.0722 0.4273 0.3152 0.082 Uiso 0.2230(7) 1 calc PR A 2
N1F N 0.7862(14) 0.5410(8) 0.3578(11) 0.095(5) Uiso 0.2230(7) 1 d PGD A 2
C2F C 0.7892(19) 0.5690(11) 0.3047(10) 0.095(5) Uiso 0.2230(7) 1 d PGD A 2
H2F H 0.8227 0.5543 0.2734 0.114 Uiso 0.2230(7) 1 calc PR A 2
C3F C 0.742(2) 0.6190(11) 0.2982(11) 0.095(5) Uiso 0.2230(7) 1 d PGD A 2
H3F H 0.7442 0.6378 0.2626 0.114 Uiso 0.2230(7) 1 calc PR A 2
C4F C 0.692(2) 0.6410(10) 0.3449(14) 0.095(5) Uiso 0.2230(7) 1 d PGD A 2
H4F H 0.6607 0.6745 0.3406 0.114 Uiso 0.2230(7) 1 calc PR A 2
C5F C 0.689(2) 0.6129(13) 0.3981(12) 0.095(5) Uiso 0.2230(7) 1 d PGD A 2
H5F H 0.6556 0.6276 0.4293 0.114 Uiso 0.2230(7) 1 calc PR A 2
C6F C 0.736(2) 0.5629(12) 0.4045(10) 0.095(5) Uiso 0.2230(7) 1 d PGD A 2
H6F H 0.7341 0.5442 0.4401 0.114 Uiso 0.2230(7) 1 calc PR A 2
N1G N 0.8551(15) 0.4144(12) 0.2955(13) 0.106(6) Uiso 0.2230(7) 1 d PGD A 2
C2G C 0.832(2) 0.3598(13) 0.3070(11) 0.106(6) Uiso 0.2230(7) 1 d PGD A 2
H2G H 0.8192 0.3487 0.3452 0.127 Uiso 0.2230(7) 1 calc PR A 2
C3G C 0.829(2) 0.3217(9) 0.2614(15) 0.106(6) Uiso 0.2230(7) 1 d PGD A 2
H3G H 0.8138 0.2852 0.2691 0.127 Uiso 0.2230(7) 1 calc PR A 2
C4G C 0.849(2) 0.3382(11) 0.2044(13) 0.106(6) Uiso 0.2230(7) 1 d PGD A 2
H4G H 0.8464 0.3127 0.1739 0.127 Uiso 0.2230(7) 1 calc PR A 2
C5G C 0.871(2) 0.3928(13) 0.1929(11) 0.106(6) Uiso 0.2230(7) 1 d PGD A 2
H5G H 0.8844 0.4039 0.1548 0.127 Uiso 0.2230(7) 1 calc PR A 2
C6G C 0.875(2) 0.4309(9) 0.2385(15) 0.106(6) Uiso 0.2230(7) 1 d PGD A 2
H6G H 0.8899 0.4675 0.2308 0.127 Uiso 0.2230(7) 1 calc PR A 2
N1H N 0.5948(15) 0.5368(12) 0.7900(12) 0.105(5) Uiso 0.2230(7) 1 d PG A 2
C2H C 0.552(2) 0.5846(9) 0.7694(14) 0.105(5) Uiso 0.2230(7) 1 d PG A 2
H2H H 0.5840 0.6180 0.7713 0.126 Uiso 0.2230(7) 1 calc PR A 2
C3H C 0.460(2) 0.5827(11) 0.7460(16) 0.105(5) Uiso 0.2230(7) 1 d PG A 2
H3H H 0.4312 0.6147 0.7322 0.126 Uiso 0.2230(7) 1 calc PR A 2
C4H C 0.4117(16) 0.5328(14) 0.7431(15) 0.105(5) Uiso 0.2230(7) 1 d PG A 2
H4H H 0.3505 0.5315 0.7274 0.126 Uiso 0.2230(7) 1 calc PR A 2
C5H C 0.455(2) 0.4850(11) 0.7637(15) 0.105(5) Uiso 0.2230(7) 1 d PG A 2
H5H H 0.4225 0.4516 0.7618 0.126 Uiso 0.2230(7) 1 calc PR A 2
C6H C 0.546(2) 0.4869(10) 0.7871(14) 0.105(5) Uiso 0.2230(7) 1 d PG A 2
H6H H 0.5753 0.4549 0.8009 0.126 Uiso 0.2230(7) 1 calc PR A 2
Li2' Li 0.653(3) 0.310(2) 0.575(2) 0.066(12) Uiso 0.2230(7) 1 d P A 2
N1A' N 0.540(2) 0.2418(12) 0.5364(14) 0.079(7) Uiso 0.2230(7) 1 d PG A 2
C2A' C 0.479(2) 0.2190(13) 0.5768(11) 0.079(7) Uiso 0.2230(7) 1 d PG A 2
H2A' H 0.4796 0.2312 0.6156 0.095 Uiso 0.2230(7) 1 calc PR A 2
C3A' C 0.416(2) 0.1780(13) 0.5594(14) 0.079(7) Uiso 0.2230(7) 1 d PG A 2
H3A' H 0.3742 0.1627 0.5864 0.095 Uiso 0.2230(7) 1 calc PR A 2
C4A' C 0.414(2) 0.1597(11) 0.5015(15) 0.079(7) Uiso 0.2230(7) 1 d PG A 2
H4A' H 0.3719 0.1323 0.4898 0.095 Uiso 0.2230(7) 1 calc PR A 2
C5A' C 0.476(2) 0.1825(14) 0.4610(11) 0.079(7) Uiso 0.2230(7) 1 d PG A 2
H5A' H 0.4751 0.1703 0.4223 0.095 Uiso 0.2230(7) 1 calc PR A 2
C6A' C 0.539(2) 0.2235(15) 0.4785(13) 0.079(7) Uiso 0.2230(7) 1 d PG A 2
H6A' H 0.5805 0.2388 0.4515 0.095 Uiso 0.2230(7) 1 calc PR A 2
N11 N 0.7067(3) 0.30088(15) 0.42003(18) 0.0427(9) Uani 1 1 d . . .
C21 C 0.6309(3) 0.32560(18) 0.3921(2) 0.0457(11) Uani 1 1 d . A .
C31 C 0.6139(4) 0.2994(2) 0.3394(3) 0.0672(17) Uani 1 1 d . . .
H31 H 0.5672 0.3083 0.3118 0.081 Uiso 1 1 calc R A .
C41 C 0.6809(4) 0.2565(2) 0.3354(3) 0.0604(15) Uani 1 1 d . A .
H41 H 0.6865 0.2314 0.3047 0.072 Uiso 1 1 calc R . .
C51 C 0.7365(3) 0.25889(17) 0.3857(2) 0.0421(10) Uani 1 1 d . A .
C61 C 0.8208(4) 0.22321(18) 0.4048(2) 0.0464(11) Uani 1 1 d . . .
C611 C 0.8332(4) 0.1762(2) 0.3605(3) 0.0551(13) Uani 1 1 d . A .
H61A H 0.7766 0.1543 0.3591 0.083 Uiso 1 1 calc R . .
H61B H 0.8860 0.1537 0.3724 0.083 Uiso 1 1 calc R . .
H61C H 0.8448 0.1914 0.3223 0.083 Uiso 1 1 calc R . .
C621 C 0.8024(5) 0.1990(2) 0.4658(3) 0.0609(18) Uani 1 1 d . A .
H62A H 0.7457 0.1771 0.4645 0.091 Uiso 1 1 calc R . .
H62B H 0.7949 0.2284 0.4936 0.091 Uiso 1 1 calc R . .
H62C H 0.8552 0.1764 0.4776 0.091 Uiso 1 1 calc R . .
C71 C 0.9087(3) 0.25800(19) 0.4067(2) 0.0444(11) Uani 1 1 d . A .
C81 C 0.9895(4) 0.2547(3) 0.3732(3) 0.0614(15) Uani 1 1 d . . .
H81 H 1.0013 0.2290 0.3438 0.074 Uiso 1 1 calc R A .
C91 C 1.0494(4) 0.2966(3) 0.3914(3) 0.0663(16) Uani 1 1 d . A .
H91 H 1.1089 0.3043 0.3762 0.080 Uiso 1 1 calc R . .
C101 C 1.0056(4) 0.3251(2) 0.4362(2) 0.0503(12) Uani 1 1 d . . .
N111 N 0.9192(3) 0.30006(16) 0.44515(18) 0.0435(9) Uani 1 1 d . A .
H111 H 0.8775 0.3099 0.4716 0.052 Uiso 0.7770(7) 1 calc PR A 1
N12 N 0.6499(3) 0.30477(15) 0.65933(18) 0.0401(8) Uani 1 1 d . . .
C22 C 0.5608(3) 0.32672(19) 0.6668(2) 0.0459(11) Uani 1 1 d . A .
C32 C 0.5100(4) 0.2956(2) 0.7075(3) 0.0609(15) Uani 1 1 d . . .
H32 H 0.4484 0.3018 0.7200 0.073 Uiso 1 1 calc R A .
C42 C 0.5710(4) 0.2535(2) 0.7253(3) 0.0550(13) Uani 1 1 d . A .
H42 H 0.5576 0.2260 0.7525 0.066 Uiso 1 1 calc R . .
C52 C 0.6553(3) 0.25968(18) 0.6953(2) 0.0419(10) Uani 1 1 d . A .
C62 C 0.7434(3) 0.22421(16) 0.6967(2) 0.0400(10) Uani 1 1 d . . .
C612 C 0.7310(4) 0.1773(2) 0.7414(3) 0.0492(13) Uani 1 1 d . A .
H61D H 0.6769 0.1554 0.7304 0.074 Uiso 1 1 calc R . .
H61E H 0.7217 0.1925 0.7798 0.074 Uiso 1 1 calc R . .
H61F H 0.7868 0.1546 0.7420 0.074 Uiso 1 1 calc R . .
C622 C 0.7588(4) 0.19959(18) 0.6352(2) 0.0452(11) Uani 1 1 d . A .
H62D H 0.7050 0.1775 0.6242 0.068 Uiso 1 1 calc R . .
H62E H 0.8149 0.1771 0.6358 0.068 Uiso 1 1 calc R . .
H62F H 0.7663 0.2288 0.6072 0.068 Uiso 1 1 calc R . .
C72 C 0.8292(3) 0.25854(17) 0.7139(2) 0.0385(9) Uani 1 1 d . A .
C82 C 0.8936(3) 0.2516(2) 0.7605(2) 0.0469(11) Uani 1 1 d . . .
H82 H 0.8914 0.2246 0.7894 0.056 Uiso 1 1 calc R A .
C92 C 0.9618(4) 0.2930(2) 0.7554(3) 0.0512(12) Uani 1 1 d . A .
H92 H 1.0142 0.2987 0.7799 0.061 Uiso 1 1 calc R . .
C102 C 0.9356(3) 0.32417(17) 0.7060(2) 0.0403(10) Uani 1 1 d . . .
N112 N 0.8538(3) 0.30303(15) 0.68052(18) 0.0374(8) Uani 1 1 d . A .
H112 H 0.8236 0.3156 0.6492 0.045 Uiso 0.2230(7) 1 calc PR A 2
C13 C 0.5830(3) 0.37064(18) 0.4197(3) 0.0471(12) Uani 1 1 d . . .
H13 H 0.5320 0.3874 0.4005 0.057 Uiso 1 1 calc R A 1
N23 N 0.6095(3) 0.38806(16) 0.4707(2) 0.0447(10) Uani 1 1 d . A .
C33 C 0.5638(3) 0.43425(18) 0.4955(2) 0.0420(10) Uani 1 1 d . . .
C43 C 0.5317(4) 0.4787(2) 0.4618(3) 0.0455(12) Uani 1 1 d . A .
H43 H 0.5412 0.4786 0.4214 0.055 Uiso 1 1 calc R . .
C53 C 0.4854(4) 0.52343(19) 0.4878(3) 0.0488(12) Uani 1 1 d . . .
C531 C 0.4482(5) 0.5691(2) 0.4492(3) 0.0586(15) Uani 1 1 d . A .
H53A H 0.3803 0.5707 0.4518 0.088 Uiso 1 1 calc R . .
H53B H 0.4657 0.5623 0.4093 0.088 Uiso 1 1 calc R . .
H53C H 0.4749 0.6035 0.4620 0.088 Uiso 1 1 calc R . .
C63 C 0.4732(4) 0.5248(2) 0.5478(3) 0.0498(12) Uani 1 1 d . A .
C631 C 0.4245(7) 0.5714(3) 0.5781(4) 0.058(2) Uani 1 1 d . . .
H63A H 0.4541 0.6055 0.5675 0.087 Uiso 1 1 calc R A .
H63B H 0.4293 0.5664 0.6199 0.087 Uiso 1 1 calc R . .
H63C H 0.3588 0.5722 0.5664 0.087 Uiso 1 1 calc R . .
C73 C 0.5073(5) 0.4803(3) 0.5802(4) 0.048(2) Uani 1 1 d . . .
H73 H 0.5002 0.4811 0.6207 0.058 Uiso 1 1 calc R A .
C83 C 0.5507(3) 0.43546(18) 0.5560(2) 0.0411(10) Uani 1 1 d . A .
N93 N 0.5858(5) 0.3899(2) 0.5901(3) 0.0407(16) Uani 1 1 d . . .
C103 C 0.5307(4) 0.37047(19) 0.6301(2) 0.0462(11) Uani 1 1 d . A .
H103 H 0.4705 0.3854 0.6347 0.055 Uiso 1 1 calc R B 2
C14 C 1.0364(4) 0.3697(2) 0.4721(3) 0.0523(12) Uani 1 1 d . A .
H14 H 1.0954 0.3854 0.4652 0.063 Uiso 1 1 calc R . .
N24 N 0.9863(3) 0.38880(18) 0.5133(2) 0.0460(10) Uani 1 1 d . . .
C34 C 1.0166(3) 0.4342(2) 0.5460(2) 0.0438(10) Uani 1 1 d . A .
C44 C 1.0633(4) 0.4800(2) 0.5201(3) 0.0473(12) Uani 1 1 d . . .
H44 H 1.0744 0.4797 0.4799 0.057 Uiso 1 1 calc R A .
C54 C 1.0927(4) 0.5251(2) 0.5533(3) 0.0510(12) Uani 1 1 d . A .
C541 C 1.1385(5) 0.5737(3) 0.5245(3) 0.0679(17) Uani 1 1 d . . .
H54A H 1.1511 0.5651 0.4842 0.102 Uiso 1 1 calc R A .
H54B H 1.1970 0.5823 0.5446 0.102 Uiso 1 1 calc R . .
H54C H 1.0967 0.6049 0.5262 0.102 Uiso 1 1 calc R . .
C64 C 1.0773(4) 0.5243(2) 0.6139(3) 0.0528(13) Uani 1 1 d . . .
C641 C 1.1103(8) 0.5732(4) 0.6534(5) 0.072(3) Uani 1 1 d . A .
H64A H 1.0921 0.5663 0.6933 0.108 Uiso 1 1 calc R . .
H64B H 1.0810 0.6066 0.6398 0.108 Uiso 1 1 calc R . .
H64C H 1.1780 0.5767 0.6517 0.108 Uiso 1 1 calc R . .
C74 C 1.0301(6) 0.4808(3) 0.6381(4) 0.0429(19) Uani 1 1 d . A .
H74 H 1.0184 0.4815 0.6782 0.052 Uiso 1 1 calc R . .
C84 C 0.9987(3) 0.43535(17) 0.6056(2) 0.0409(10) Uani 1 1 d . . .
N94 N 0.9505(5) 0.3910(3) 0.6306(3) 0.0430(16) Uani 1 1 d . A .
C104 C 0.9824(3) 0.36924(18) 0.6784(2) 0.0411(10) Uani 1 1 d . A .
H104 H 1.0376 0.3833 0.6955 0.049 Uiso 1 1 calc R . .
N1B N 1.1470(5) 0.1771(4) 0.5478(4) 0.106(2) Uani 1 1 d . . .
C2B C 1.1612(6) 0.1610(4) 0.6027(3) 0.086(2) Uani 1 1 d . . .
H2B H 1.2121 0.1379 0.6115 0.103 Uiso 1 1 calc R . .
C3B C 1.1050(7) 0.1769(4) 0.6453(4) 0.087(3) Uani 1 1 d . . .
H3B H 1.1147 0.1631 0.6830 0.105 Uiso 1 1 calc R . .
C4B C 1.0328(5) 0.2131(3) 0.6351(4) 0.077(2) Uani 1 1 d . . .
H4B H 0.9942 0.2240 0.6657 0.092 Uiso 1 1 calc R . .
C5B C 1.0172(4) 0.2334(3) 0.5797(4) 0.0711(18) Uani 1 1 d . . .
H5B H 0.9697 0.2590 0.5718 0.085 Uiso 1 1 calc R . .
C6B C 1.0753(5) 0.2140(3) 0.5362(3) 0.0762(19) Uani 1 1 d . . .
H6B H 1.0658 0.2262 0.4978 0.091 Uiso 1 1 calc R . .
N1C N 1.1271(6) 0.4901(4) 0.3330(4) 0.140(5) Uani 0.7770(7) 1 d PG A 1
C2C C 1.0321(6) 0.4837(3) 0.3173(4) 0.106(4) Uani 0.7770(7) 1 d PG A 1
H2C H 1.0086 0.4491 0.3075 0.127 Uiso 0.7770(7) 1 calc PR A 1
C3C C 0.9721(4) 0.5292(4) 0.3161(3) 0.093(3) Uani 0.7770(7) 1 d PG A 1
H3C H 0.9086 0.5249 0.3056 0.112 Uiso 0.7770(7) 1 calc PR A 1
C4C C 1.0071(6) 0.5810(3) 0.3308(4) 0.097(3) Uani 0.7770(7) 1 d PG A 1
H4C H 0.9670 0.6114 0.3300 0.117 Uiso 0.7770(7) 1 calc PR A 1
C5C C 1.1021(6) 0.5873(3) 0.3466(5) 0.158(8) Uani 0.7770(7) 1 d PG A 1
H5C H 1.1256 0.6220 0.3564 0.190 Uiso 0.7770(7) 1 calc PR A 1
C6C C 1.1621(4) 0.5419(4) 0.3477(5) 0.140(7) Uani 0.7770(7) 1 d PG A 1
H6C H 1.2257 0.5461 0.3582 0.167 Uiso 0.7770(7) 1 calc PR A 1
N1D N 0.7718(9) 0.1242(6) 0.2164(5) 0.150(4) Uani 1 1 d . . .
C2D C 0.7581(5) 0.0857(5) 0.1751(4) 0.099(3) Uani 1 1 d . . .
H2D H 0.7700 0.0493 0.1856 0.119 Uiso 1 1 calc R . .
C3D C 0.7306(5) 0.0948(4) 0.1232(3) 0.086(2) Uani 1 1 d . . .
H3D H 0.7224 0.0663 0.0963 0.103 Uiso 1 1 calc R . .
C4D C 0.7125(6) 0.1509(4) 0.1076(5) 0.101(3) Uani 1 1 d . . .
H4D H 0.6910 0.1610 0.0703 0.122 Uiso 1 1 calc R . .
C5D C 0.7285(7) 0.1883(5) 0.1503(8) 0.149(6) Uani 1 1 d . . .
H5D H 0.7187 0.2253 0.1414 0.178 Uiso 1 1 calc R . .
C6D C 0.7571(8) 0.1756(6) 0.2041(7) 0.139(6) Uani 1 1 d . . .
H6D H 0.7664 0.2028 0.2323 0.166 Uiso 1 1 calc R . .
N1E N 0.2990(7) 0.3341(4) 0.3904(5) 0.123(3) Uani 1 1 d . . .
C2E C 0.2776(6) 0.3863(3) 0.3846(3) 0.0786(19) Uani 1 1 d . . .
H2E H 0.2494 0.3976 0.3495 0.094 Uiso 1 1 calc R . .
C3E C 0.2936(5) 0.4242(3) 0.4257(4) 0.081(2) Uani 1 1 d . . .
H3E H 0.2784 0.4610 0.4188 0.097 Uiso 1 1 calc R . .
C4E C 0.3334(5) 0.4081(4) 0.4795(3) 0.082(2) Uani 1 1 d . . .
H4E H 0.3446 0.4334 0.5095 0.098 Uiso 1 1 calc R . .
C5E C 0.3554(6) 0.3535(5) 0.4863(5) 0.102(3) Uani 1 1 d . . .
H5E H 0.3836 0.3417 0.5212 0.122 Uiso 1 1 calc R . .
C6E C 0.3374(7) 0.3170(5) 0.4443(7) 0.124(4) Uani 1 1 d . . .
H6E H 0.3505 0.2799 0.4507 0.149 Uiso 1 1 calc R . .

loop_
_atom_site_aniso_label
_atom_site_aniso_U_11
_atom_site_aniso_U_22
_atom_site_aniso_U_33
_atom_site_aniso_U_23
_atom_site_aniso_U_13
_atom_site_aniso_U_12
O1 0.0436(14) 0.0247(12) 0.067(2) 0.0058(15) 0.0059(14) 0.0028(13)
U1 0.03781(7) 0.02052(6) 0.03705(8) 0.00045(14) 0.00575(5) -0.00164(13)
O2 0.040(2) 0.0192(18) 0.052(3) 0.0164(16) 0.0044(18) -0.0013(15)
N15 0.042(2) 0.0145(19) 0.066(4) -0.018(2) 0.005(3) 0.000(2)
C25 0.058(4) 0.034(3) 0.044(4) -0.001(3) 0.007(3) -0.001(3)
C35 0.092(5) 0.040(3) 0.032(3) 0.015(3) 0.016(3) -0.004(3)
C45 0.102(6) 0.044(4) 0.060(5) 0.012(3) 0.010(4) -0.021(4)
C55 0.128(7) 0.018(3) 0.068(5) 0.011(3) 0.014(5) -0.007(3)
C65 0.082(4) 0.030(3) 0.039(4) -0.001(3) 0.008(4) -0.003(3)
N16 0.067(3) 0.045(3) 0.052(3) -0.010(2) -0.002(3) 0.016(3)
C26 0.070(5) 0.106(7) 0.045(4) -0.009(4) -0.003(4) 0.020(5)
C36 0.063(5) 0.104(8) 0.078(7) 0.017(6) 0.013(4) -0.006(5)
C46 0.059(4) 0.049(4) 0.099(7) 0.002(4) 0.004(4) 0.002(3)
C56 0.055(4) 0.059(5) 0.061(5) -0.019(4) 0.010(4) 0.007(4)
C66 0.080(5) 0.050(4) 0.044(4) -0.018(3) 0.004(3) 0.006(3)
N17 0.071(3) 0.039(3) 0.043(3) 0.002(2) 0.005(3) 0.006(2)
C27 0.079(6) 0.085(6) 0.094(7) 0.032(6) -0.038(5) -0.024(5)
C37 0.051(6) 0.27(2) 0.160(14) 0.150(16) -0.011(7) -0.026(9)
C47 0.045(5) 0.30(2) 0.073(7) 0.027(11) 0.010(5) 0.035(9)
C57 0.089(7) 0.100(8) 0.141(11) -0.073(8) -0.043(7) 0.061(7)
C67 0.059(4) 0.042(4) 0.120(8) -0.009(4) -0.001(4) 0.008(3)
N18 0.059(3) 0.042(3) 0.041(3) -0.007(2) 0.005(3) 0.011(2)
C28 0.071(4) 0.040(3) 0.055(4) -0.001(3) 0.017(3) 0.006(3)
C38 0.104(6) 0.042(4) 0.050(4) -0.001(3) 0.018(4) -0.006(4)
C48 0.078(5) 0.050(4) 0.052(4) 0.000(3) 0.014(4) -0.010(3)
C58 0.078(6) 0.078(6) 0.050(5) -0.002(4) 0.019(4) 0.012(5)
C68 0.088(5) 0.055(4) 0.050(4) 0.001(3) 0.014(4) 0.022(4)
N1A 0.054(4) 0.071(5) 0.098(7) -0.027(4) 0.005(4) 0.005(3)
C2A 0.063(4) 0.056(4) 0.072(6) -0.033(4) 0.017(4) -0.012(3)
C3A 0.058(5) 0.073(6) 0.074(6) -0.008(4) 0.006(4) -0.017(4)
C4A 0.047(4) 0.065(5) 0.080(6) 0.017(4) 0.008(4) -0.010(3)
C5A 0.069(5) 0.081(6) 0.058(5) 0.018(5) 0.009(4) -0.003(5)
C6A 0.082(7) 0.097(8) 0.074(7) -0.011(6) -0.011(6) 0.017(6)
U1' 0.0437(4) 0.0286(4) 0.0458(5) -0.0020(3) 0.0075(3) 0.0019(3)
N11 0.053(2) 0.0286(17) 0.047(2) -0.0038(16) 0.0125(18) 0.0047(15)
C21 0.043(2) 0.031(2) 0.062(3) -0.004(2) 0.005(2) 0.0020(18)
C31 0.054(3) 0.050(3) 0.097(5) -0.026(3) -0.015(3) 0.007(2)
C41 0.055(3) 0.039(3) 0.087(4) -0.021(3) 0.004(3) 0.005(2)
C51 0.047(2) 0.0246(19) 0.055(3) -0.0060(18) 0.011(2) 0.0030(17)
C61 0.055(3) 0.030(2) 0.055(3) 0.001(2) 0.014(2) 0.0103(19)
C611 0.067(3) 0.036(2) 0.063(4) -0.010(2) 0.005(3) 0.015(2)
C621 0.082(4) 0.030(3) 0.072(4) 0.008(3) 0.019(3) 0.018(3)
C71 0.053(3) 0.040(2) 0.040(3) -0.0011(19) 0.007(2) 0.013(2)
C81 0.059(3) 0.061(3) 0.064(4) -0.010(3) 0.021(3) 0.008(3)
C91 0.054(3) 0.068(4) 0.077(4) -0.015(3) 0.026(3) 0.001(3)
C101 0.052(3) 0.049(3) 0.050(3) -0.010(2) 0.010(2) 0.002(2)
N111 0.046(2) 0.041(2) 0.043(2) -0.0010(17) 0.0130(17) 0.0064(16)
N12 0.045(2) 0.0303(17) 0.045(2) 0.0012(16) 0.0030(17) 0.0005(15)
C22 0.044(2) 0.039(2) 0.055(3) 0.002(2) 0.010(2) 0.0012(19)
C32 0.056(3) 0.058(3) 0.070(4) 0.015(3) 0.029(3) 0.006(2)
C42 0.057(3) 0.048(3) 0.061(3) 0.018(2) 0.022(2) -0.007(2)
C52 0.048(2) 0.033(2) 0.045(3) 0.0046(19) 0.006(2) -0.0046(18)
C62 0.051(2) 0.0199(17) 0.049(3) 0.0103(18) 0.007(2) -0.0042(17)
C612 0.060(3) 0.030(3) 0.058(4) 0.018(2) 0.001(3) -0.010(2)
C622 0.057(3) 0.028(2) 0.051(3) 0.0007(18) 0.003(2) -0.0033(19)
C72 0.047(2) 0.0267(19) 0.042(3) 0.0033(17) 0.0103(19) 0.0001(17)
C82 0.049(2) 0.041(2) 0.050(3) 0.018(2) -0.001(2) 0.0008(19)
C92 0.046(2) 0.046(3) 0.062(3) 0.013(2) -0.007(2) -0.006(2)
C102 0.045(2) 0.029(2) 0.048(3) 0.0045(19) 0.009(2) -0.0039(17)
N112 0.047(2) 0.0318(17) 0.034(2) 0.0016(15) 0.0036(16) -0.0063(15)
C13 0.041(2) 0.030(2) 0.070(4) 0.002(2) 0.008(2) 0.0022(17)
N23 0.056(2) 0.0303(19) 0.048(3) 0.0061(18) 0.017(2) 0.0132(17)
C33 0.045(2) 0.033(2) 0.048(3) 0.0012(19) 0.010(2) 0.0063(18)
C43 0.056(3) 0.034(2) 0.047(3) 0.002(2) 0.008(2) 0.008(2)
C53 0.055(3) 0.032(2) 0.060(3) -0.002(2) 0.006(2) 0.011(2)
C531 0.079(4) 0.035(3) 0.062(4) 0.007(2) 0.009(3) 0.019(3)
C63 0.056(3) 0.035(2) 0.058(3) -0.009(2) 0.008(2) 0.009(2)
C631 0.074(5) 0.044(4) 0.056(5) -0.004(3) 0.013(4) 0.023(4)
C73 0.044(4) 0.051(4) 0.049(5) -0.006(3) 0.004(3) 0.005(3)
C83 0.045(2) 0.032(2) 0.047(3) 0.0006(19) 0.006(2) 0.0075(18)
N93 0.053(4) 0.028(3) 0.041(4) 0.003(3) 0.013(3) 0.012(3)
C103 0.044(2) 0.039(2) 0.056(3) 0.000(2) 0.006(2) 0.0051(19)
C14 0.048(3) 0.052(3) 0.057(3) -0.003(2) 0.008(2) -0.004(2)
N24 0.051(2) 0.043(2) 0.045(3) 0.0032(19) 0.0058(19) -0.0063(18)
C34 0.048(2) 0.037(2) 0.047(3) 0.003(2) 0.005(2) -0.0053(19)
C44 0.055(3) 0.037(2) 0.050(3) 0.009(2) 0.007(2) -0.011(2)
C54 0.051(3) 0.038(2) 0.064(3) 0.010(2) 0.006(2) -0.012(2)
C541 0.071(4) 0.054(3) 0.079(5) 0.017(3) 0.012(3) -0.013(3)
C64 0.064(3) 0.033(2) 0.061(3) -0.002(2) 0.015(3) -0.015(2)
C641 0.090(7) 0.048(5) 0.077(6) -0.009(4) 0.008(5) -0.025(5)
C74 0.061(4) 0.025(3) 0.043(4) -0.003(3) 0.013(3) -0.016(3)
C84 0.045(2) 0.028(2) 0.050(3) -0.0006(19) 0.007(2) -0.0066(17)
N94 0.049(4) 0.033(3) 0.047(4) 0.002(3) 0.010(3) 0.000(3)
C104 0.042(2) 0.029(2) 0.052(3) -0.0005(19) 0.008(2) -0.0028(17)
N1B 0.083(4) 0.131(6) 0.103(6) 0.002(5) 0.024(4) 0.045(4)
C2B 0.095(5) 0.096(6) 0.067(5) -0.004(4) 0.001(4) 0.031(4)
C3B 0.107(6) 0.073(5) 0.081(6) -0.016(4) 0.007(5) 0.008(4)
C4B 0.073(4) 0.063(4) 0.095(6) -0.022(4) 0.037(4) -0.008(3)
C5B 0.057(3) 0.056(3) 0.100(5) -0.017(4) 0.018(3) 0.006(3)
C6B 0.069(4) 0.094(5) 0.065(4) -0.012(4) 0.011(3) 0.005(3)
N1C 0.165(12) 0.159(12) 0.096(9) -0.010(8) -0.021(8) 0.036(10)
C2C 0.101(8) 0.105(9) 0.113(10) -0.050(8) 0.015(8) -0.020(7)
C3C 0.077(6) 0.133(10) 0.070(6) -0.015(6) 0.012(5) -0.019(6)
C4C 0.101(7) 0.109(8) 0.082(7) 0.034(6) 0.007(6) -0.009(6)
C5C 0.072(8) 0.142(14) 0.26(2) -0.015(14) 0.004(10) -0.018(8)
C6C 0.077(7) 0.123(12) 0.22(2) -0.026(12) -0.018(10) -0.034(8)
N1D 0.148(9) 0.193(12) 0.109(7) -0.062(8) -0.034(6) 0.021(8)
C2D 0.073(4) 0.148(9) 0.075(6) -0.026(5) -0.003(4) -0.013(5)
C3D 0.078(4) 0.122(7) 0.057(4) -0.025(4) 0.008(3) -0.024(4)
C4D 0.066(4) 0.113(7) 0.125(8) -0.001(6) 0.010(5) 0.016(5)
C5D 0.060(5) 0.109(8) 0.276(19) -0.072(11) -0.012(8) 0.000(5)
C6D 0.085(6) 0.145(10) 0.185(13) -0.112(10) -0.038(7) 0.021(6)
N1E 0.119(6) 0.104(6) 0.144(8) -0.008(6) -0.003(6) 0.025(5)
C2E 0.099(5) 0.073(4) 0.064(4) -0.006(3) -0.006(4) -0.003(4)
C3E 0.076(4) 0.082(5) 0.085(5) -0.002(4) 0.004(4) -0.015(4)
C4E 0.075(4) 0.105(6) 0.065(5) -0.020(4) 0.007(3) -0.029(4)
C5E 0.067(5) 0.115(7) 0.124(8) 0.035(6) -0.003(5) -0.009(5)
C6E 0.078(6) 0.097(7) 0.198(13) 0.009(8) 0.005(7) 0.005(5)

loop_
_atom_type_symbol
_atom_type_description
_atom_type_scat_dispersion_real
_atom_type_scat_dispersion_imag
_atom_type_scat_source
C C 0.0181 0.0091 'International Tables Vol C Tables 4.2.6.8 and 6.1.1.4'
H H 0.0000 0.0000 'International Tables Vol C Tables 4.2.6.8 and 6.1.1.4'
Li Li 0.0008 0.0003 'International Tables Vol C Tables 4.2.6.8 and 6.1.1.4'
N N 0.0311 0.0180 'International Tables Vol C Tables 4.2.6.8 and 6.1.1.4'
O O 0.0492 0.0322 'International Tables Vol C Tables 4.2.6.8 and 6.1.1.4'
U U -4.3638 13.4090 'International Tables Vol C Tables 4.2.6.8 and 6.1.1.4'

loop_
_geom_angle_atom_site_label_1
_geom_angle_atom_site_label_2
_geom_angle_atom_site_label_3
_geom_angle
U1' O1 U1 100.41(13)
U1' O1 Li2' 119.3(15)
U1 O1 Li2' 74.8(16)
U1' O1 Li2 81.0(7)
U1 O1 Li2 113.6(7)
Li2' O1 Li2 50.6(17)
O1 U1 O2 174.82(15)
O1 U1 N12 92.44(13)
O2 U1 N12 91.55(14)
O1 U1 N112 92.49(14)
O2 U1 N112 91.95(15)
N12 U1 N112 70.83(13)
O1 U1 N15 88.64(15)
O2 U1 N15 86.18(16)
N12 U1 N15 143.68(15)
N112 U1 N15 145.42(15)
O1 U1 N93 95.53(18)
O2 U1 N93 83.20(18)
N12 U1 N93 64.55(16)
N112 U1 N93 134.90(16)
N15 U1 N93 79.21(18)
O1 U1 N94 97.92(18)
O2 U1 N94 81.59(18)
N12 U1 N94 134.44(17)
N112 U1 N94 64.52(17)
N15 U1 N94 81.08(19)
N93 U1 N94 155.79(9)
O1 U1 Li2 34.2(4)
O2 U1 Li2 144.3(4)
N12 U1 Li2 77.5(4)
N112 U1 Li2 115.3(4)
N15 U1 Li2 83.5(4)
N93 U1 Li2 61.3(4)
N94 U1 Li2 129.9(4)
U1 O2 Li1 167.3(4)
C65 N15 C25 115.5(6)
C65 N15 U1 122.4(5)
C25 N15 U1 120.6(4)
N15 C25 C35 121.7(6)
N15 C25 H25 119.2
C35 C25 H25 119.2
C45 C35 C25 120.2(6)
C45 C35 H35 119.9
C25 C35 H35 119.9
C35 C45 C55 118.0(6)
C35 C45 H45 121.0
C55 C45 H45 121.0
C65 C55 C45 118.0(6)
C65 C55 H55 121.0
C45 C55 H55 121.0
N15 C65 C55 126.4(7)
N15 C65 H65 116.8
C55 C65 H65 116.8
O2 Li1 N18 107.9(6)
O2 Li1 N16 114.9(6)
N18 Li1 N16 114.9(6)
O2 Li1 N17 119.8(6)
N18 Li1 N17 99.5(6)
N16 Li1 N17 99.0(6)
C66 N16 C26 115.4(7)
C66 N16 Li1 119.7(6)
C26 N16 Li1 124.7(7)
N16 C26 C36 122.8(8)
N16 C26 H26 118.6
C36 C26 H26 118.6
C46 C36 C26 118.4(8)
C46 C36 H36 120.8
C26 C36 H36 120.8
C56 C46 C36 117.8(8)
C56 C46 H46 121.1
C36 C46 H46 121.1
C66 C56 C46 119.1(8)
C66 C56 H56 120.5
C46 C56 H56 120.5
N16 C66 C56 126.5(8)
N16 C66 H66 116.7
C56 C66 H66 116.7
C27 N17 C67 116.9(8)
C27 N17 Li1 117.2(7)
C67 N17 Li1 125.2(6)
N17 C27 C37 119.3(11)
N17 C27 H27 120.3
C37 C27 H27 120.3
C47 C37 C27 123.5(12)
C47 C37 H37 118.2
C27 C37 H37 118.2
C37 C47 C57 117.3(10)
C37 C47 H47 121.4
C57 C47 H47 121.4
C47 C57 C67 119.0(11)
C47 C57 H57 120.5
C67 C57 H57 120.5
N17 C67 C57 123.5(10)
N17 C67 H67 118.3
C57 C67 H67 118.3
C28 N18 C68 114.2(6)
C28 N18 Li1 118.7(6)
C68 N18 Li1 125.9(6)
N18 C28 C38 124.6(7)
N18 C28 H28 117.7
C38 C28 H28 117.7
C48 C38 C28 119.6(7)
C48 C38 H38 120.2
C28 C38 H38 120.2
C38 C48 C58 118.3(7)
C38 C48 H48 120.9
C58 C48 H48 120.9
C68 C58 C48 119.0(8)
C68 C58 H58 120.5
C48 C58 H58 120.5
C58 C68 N18 124.3(8)
C58 C68 H68 117.9
N18 C68 H68 117.9
O1 Li2 N11 106.0(10)
O1 Li2 N23 112.0(10)
N11 Li2 N23 83.9(9)
O1 Li2 N1A 126.2(11)
N11 Li2 N1A 102.2(10)
N23 Li2 N1A 115.8(10)
O1 Li2 C21 131.1(10)
N11 Li2 C21 31.7(4)
N23 Li2 C21 59.0(6)
N1A Li2 C21 95.0(8)
O1 Li2 C13 132.6(10)
N11 Li2 C13 61.4(6)
N23 Li2 C13 28.9(3)
N1A Li2 C13 101.1(8)
C21 Li2 C13 31.8(3)
O1 Li2 U1 32.2(4)
N11 Li2 U1 131.5(9)
N23 Li2 U1 92.7(7)
N1A Li2 U1 122.1(9)
C21 Li2 U1 141.6(8)
C13 Li2 U1 120.9(8)
C2A N1A C6A 120.0
C2A N1A Li2 111.7(7)
C6A N1A Li2 125.5(7)
C3A C2A N1A 120.0
C3A C2A H2A 120.0
N1A C2A H2A 120.0
C2A C3A C4A 120.0
C2A C3A H3A 120.0
C4A C3A H3A 120.0
C3A C4A C5A 120.0
C3A C4A H4A 120.0
C5A C4A H4A 120.0
C6A C5A C4A 120.0
C6A C5A H5A 120.0
C4A C5A H5A 120.0
C5A C6A N1A 120.0
C5A C6A H6A 120.0
N1A C6A H6A 120.0
O1 U1' O2' 176.4(7)
O1 U1' N111 89.53(14)
O2' U1' N111 94.1(7)
O1 U1' N19 91.0(5)
O2' U1' N19 86.0(8)
N111 U1' N19 145.8(7)
O1 U1' N24 99.72(15)
O2' U1' N24 81.9(7)
N111 U1' N24 64.48(13)
N19 U1' N24 81.8(7)
O1 U1' N11 87.00(15)
O2' U1' N11 94.2(7)
N111 U1' N11 70.13(12)
N19 U1' N11 144.0(7)
N24 U1' N11 133.95(13)
O1 U1' N23 93.53(14)
O2' U1' N23 84.1(7)
N111 U1' N23 130.57(13)
N19 U1' N23 83.5(7)
N24 U1' N23 160.31(12)
N11 U1' N23 60.82(12)
O1 U1' Li2' 31.8(9)
O2' U1' Li2' 145.5(11)
N111 U1' Li2' 112.2(9)
N19 U1' Li2' 84.1(11)
N24 U1' Li2' 128.9(9)
N11 U1' Li2' 75.5(10)
N23 U1' Li2' 62.0(9)
O1 U1' Li1' 177.5(5)
O2' U1' Li1' 6.0(9)
N111 U1' Li1' 88.2(6)
N19 U1' Li1' 90.3(8)
N24 U1' Li1' 78.4(5)
N11 U1' Li1' 93.2(5)
N23 U1' Li1' 88.7(5)
Li2' U1' Li1' 150.6(10)
Li1' O2' U1' 167.4(18)
C29 N19 C69 120.0
C29 N19 U1' 116.6(11)
C69 N19 U1' 120.8(11)
C39 C29 N19 120.0
C39 C29 H29 120.0
N19 C29 H29 120.0
C29 C39 C49 120.0
C29 C39 H39 120.0
C49 C39 H39 120.0
C59 C49 C39 120.0
C59 C49 H49 120.0
C39 C49 H49 120.0
C49 C59 C69 120.0
C49 C59 H59 120.0
C69 C59 H59 120.0
C59 C69 N19 120.0
C59 C69 H69 120.0
N19 C69 H69 120.0
O2' Li1' N1F 123(2)
O2' Li1' N1G 111(2)
N1F Li1' N1G 104.3(16)
O2' Li1' N1C' 132.5(16)
N1F Li1' N1C' 93.4(14)
N1G Li1' N1C' 83.8(13)
O2' Li1' U1' 6.6(9)
N1F Li1' U1' 129.4(15)
N1G Li1' U1' 107.7(16)
N1C' Li1' U1' 127.7(10)
C2C' N1C' C6C' 120.0
C2C' N1C' Li1' 105.6(13)
C6C' N1C' Li1' 134.4(13)
C3C' C2C' N1C' 120.0
C3C' C2C' H2C' 120.0
N1C' C2C' H2C' 120.0
C2C' C3C' C4C' 120.0
C2C' C3C' H3C' 120.0
C4C' C3C' H3C' 120.0
C5C' C4C' C3C' 120.0
C5C' C4C' H4C' 120.0
C3C' C4C' H4C' 120.0
C6C' C5C' C4C' 120.0
C6C' C5C' H5C' 120.0
C4C' C5C' H5C' 120.0
C5C' C6C' N1C' 120.0
C5C' C6C' H6C' 120.0
N1C' C6C' H6C' 120.0
C2F N1F C6F 120.0
C2F N1F Li1' 127.7(17)
C6F N1F Li1' 112.3(17)
C3F C2F N1F 120.0
C3F C2F H2F 120.0
N1F C2F H2F 120.0
C2F C3F C4F 120.0
C2F C3F H3F 120.0
C4F C3F H3F 120.0
C5F C4F C3F 120.0
C5F C4F H4F 120.0
C3F C4F H4F 120.0
C4F C5F C6F 120.0
C4F C5F H5F 120.0
C6F C5F H5F 120.0
C5F C6F N1F 120.0
C5F C6F H6F 120.0
N1F C6F H6F 120.0
C2G N1G C6G 120.0
C2G N1G Li1' 109(2)
C6G N1G Li1' 131(2)
C3G C2G N1G 120.0
C3G C2G H2G 120.0
N1G C2G H2G 120.0
C2G C3G C4G 120.0
C2G C3G H3G 120.0
C4G C3G H3G 120.0
C5G C4G C3G 120.0
C5G C4G H4G 120.0
C3G C4G H4G 120.0
C4G C5G C6G 120.0
C4G C5G H5G 120.0
C6G C5G H5G 120.0
C5G C6G N1G 120.0
C5G C6G H6G 120.0
N1G C6G H6G 120.0
C2H N1H C6H 120.0
N1H C2H C3H 120.0
N1H C2H H2H 120.0
C3H C2H H2H 120.0
C4H C3H C2H 120.0
C4H C3H H3H 120.0
C2H C3H H3H 120.0
C3H C4H C5H 120.0
C3H C4H H4H 120.0
C5H C4H H4H 120.0
C4H C5H C6H 120.0
C4H C5H H5H 120.0
C6H C5H H5H 120.0
C5H C6H N1H 120.0
C5H C6H H6H 120.0
N1H C6H H6H 120.0
O1 Li2' N12 110(2)
O1 Li2' N93 109(2)
N12 Li2' N93 83(2)
O1 Li2' N1A' 127(3)
N12 Li2' N1A' 107(2)
N93 Li2' N1A' 112(2)
O1 Li2' C22 137(3)
N12 Li2' C22 32.8(9)
N93 Li2' C22 59.5(13)
N1A' Li2' C22 94.0(19)
O1 Li2' C103 134(2)
N12 Li2' C103 61.9(15)
N93 Li2' C103 29.7(7)
N1A' Li2' C103 97.2(19)
C22 Li2' C103 32.0(7)
O1 Li2' U1' 28.9(9)
N12 Li2' U1' 130(2)
N93 Li2' U1' 88.8(16)
N1A' Li2' U1' 122(2)
C22 Li2' U1' 140(2)
C103 Li2' U1' 118.2(18)
C2A' N1A' C6A' 120.0
C2A' N1A' Li2' 116(2)
C6A' N1A' Li2' 124(2)
N1A' C2A' C3A' 120.0
N1A' C2A' H2A' 120.0
C3A' C2A' H2A' 120.0
C2A' C3A' C4A' 120.0
C2A' C3A' H3A' 120.0
C4A' C3A' H3A' 120.0
C5A' C4A' C3A' 120.0
C5A' C4A' H4A' 120.0
C3A' C4A' H4A' 120.0
C4A' C5A' C6A' 120.0
C4A' C5A' H5A' 120.0
C6A' C5A' H5A' 120.0
C5A' C6A' N1A' 120.0
C5A' C6A' H6A' 120.0
N1A' C6A' H6A' 120.0
C51 N11 C21 107.9(4)
C51 N11 Li2 137.2(7)
C21 N11 Li2 98.7(7)
C51 N11 U1' 131.4(3)
C21 N11 U1' 113.3(3)
Li2 N11 U1' 59.5(6)
N11 C21 C31 109.1(4)
N11 C21 C13 119.8(5)
C31 C21 C13 131.0(5)
N11 C21 Li2 49.7(5)
C31 C21 Li2 144.6(6)
C13 C21 Li2 76.2(6)
C21 C31 C41 106.8(5)
C21 C31 H31 126.6
C41 C31 H31 126.6
C51 C41 C31 106.7(5)
C51 C41 H41 126.6
C31 C41 H41 126.6
N11 C51 C41 109.5(4)
N11 C51 C61 120.5(5)
C41 C51 C61 130.0(4)
C71 C61 C51 109.1(4)
C71 C61 C621 109.8(5)
C51 C61 C621 109.6(4)
C71 C61 C611 109.6(4)
C51 C61 C611 109.2(4)
C621 C61 C611 109.5(4)
C61 C611 H61A 109.5
C61 C611 H61B 109.5
H61A C611 H61B 109.5
C61 C611 H61C 109.5
H61A C611 H61C 109.5
H61B C611 H61C 109.5
C61 C621 H62A 109.5
C61 C621 H62B 109.5
H62A C621 H62B 109.5
C61 C621 H62C 109.5
H62A C621 H62C 109.5
H62B C621 H62C 109.5
N111 C71 C81 108.6(5)
N111 C71 C61 121.8(4)
C81 C71 C61 129.7(5)
C71 C81 C91 107.2(5)
C71 C81 H81 126.4
C91 C81 H81 126.4
C81 C91 C101 108.2(5)
C81 C91 H91 125.9
C101 C91 H91 125.9
N111 C101 C91 107.0(5)
N111 C101 C14 121.0(4)
C91 C101 C14 131.9(5)
C71 N111 C101 109.0(4)
C71 N111 U1' 134.0(3)
C101 N111 U1' 110.1(3)
C71 N111 H111 125.5
C101 N111 H111 125.5
U1' N111 H111 26.7
C52 N12 C22 106.2(4)
C52 N12 Li2' 130.0(16)
C22 N12 Li2' 97.6(15)
C52 N12 U1 135.7(3)
C22 N12 U1 115.0(3)
Li2' N12 U1 60.5(15)
N12 C22 C32 110.4(4)
N12 C22 C103 119.0(4)
C32 C22 C103 130.1(5)
N12 C22 Li2' 49.5(12)
C32 C22 Li2' 137.5(12)
C103 C22 Li2' 77.6(12)
C42 C32 C22 105.7(4)
C42 C32 H32 127.2
C22 C32 H32 127.2
C52 C42 C32 107.8(4)
C52 C42 H42 126.1
C32 C42 H42 126.1
N12 C52 C42 109.9(4)
N12 C52 C62 120.5(4)
C42 C52 C62 129.5(4)
C52 C62 C72 110.2(3)
C52 C62 C612 109.7(4)
C72 C62 C612 109.5(4)
C52 C62 C622 109.1(4)
C72 C62 C622 109.0(4)
C612 C62 C622 109.4(4)
C62 C612 H61D 109.5
C62 C612 H61E 109.5
H61D C612 H61E 109.5
C62 C612 H61F 109.5
H61D C612 H61F 109.5
H61E C612 H61F 109.5
C62 C622 H62D 109.5
C62 C622 H62E 109.5
H62D C622 H62E 109.5
C62 C622 H62F 109.5
H62D C622 H62F 109.5
H62E C622 H62F 109.5
N112 C72 C82 110.5(4)
N112 C72 C62 119.9(4)
C82 C72 C62 129.7(4)
C72 C82 C92 107.0(4)
C72 C82 H82 126.5
C92 C82 H82 126.5
C82 C92 C102 106.3(4)
C82 C92 H92 126.9
C102 C92 H92 126.9
N112 C102 C92 110.2(4)
N112 C102 C104 119.2(4)
C92 C102 C104 130.4(5)
C72 N112 C102 106.0(4)
C72 N112 U1 135.2(3)
C102 N112 U1 115.3(3)
C72 N112 H112 127.0
C102 N112 H112 127.0
U1 N112 H112 19.2
N23 C13 C21 120.9(5)
N23 C13 Li2 54.1(5)
C21 C13 Li2 72.0(6)
N23 C13 H13 119.6
C21 C13 H13 119.6
Li2 C13 H13 155.2
C13 N23 C33 119.5(4)
C13 N23 Li2 97.0(7)
C33 N23 Li2 136.0(7)
C13 N23 U1' 112.3(3)
C33 N23 U1' 120.3(3)
Li2 N23 U1' 56.4(6)
C83 C33 C43 118.8(4)
C83 C33 N23 118.6(4)
C43 C33 N23 122.6(5)
C33 C43 C53 121.1(5)
C33 C43 H43 119.5
C53 C43 H43 119.5
C63 C53 C43 120.0(5)
C63 C53 C531 120.9(4)
C43 C53 C531 119.1(5)
C53 C531 H53A 109.5
C53 C531 H53B 109.5
H53A C531 H53B 109.5
C53 C531 H53C 109.5
H53A C531 H53C 109.5
H53B C531 H53C 109.5
C53 C63 C73 117.4(5)
C53 C63 C631 122.5(6)
C73 C63 C631 120.1(6)
C63 C631 H63A 109.5
C63 C631 H63B 109.5
H63A C631 H63B 109.5
C63 C631 H63C 109.5
H63A C631 H63C 109.5
H63B C631 H63C 109.5
C83 C73 C63 124.0(7)
C83 C73 H73 118.0
C63 C73 H73 118.0
C73 C83 C33 118.7(5)
C73 C83 N93 123.3(6)
C33 C83 N93 118.0(4)
C103 N93 C83 117.1(5)
C103 N93 Li2' 92.9(14)
C83 N93 Li2' 138.1(15)
C103 N93 U1 112.2(4)
C83 N93 U1 125.8(4)
Li2' N93 U1 55.4(13)
N93 C103 C22 120.8(5)
N93 C103 Li2' 57.4(12)
C22 C103 Li2' 70.4(12)
N93 C103 H103 119.6
C22 C103 H103 119.6
Li2' C103 H103 152.3
N24 C14 C101 122.3(5)
N24 C14 H14 118.8
C101 C14 H14 118.8
C14 N24 C34 120.9(5)
C14 N24 U1' 110.8(4)
C34 N24 U1' 121.6(3)
C84 C34 N24 118.8(4)
C84 C34 C44 118.7(5)
N24 C34 C44 122.4(5)
C54 C44 C34 121.7(5)
C54 C44 H44 119.1
C34 C44 H44 119.1
C44 C54 C64 118.4(4)
C44 C54 C541 120.5(6)
C64 C54 C541 121.0(5)
C54 C541 H54A 109.5
C54 C541 H54B 109.5
H54A C541 H54B 109.5
C54 C541 H54C 109.5
H54A C541 H54C 109.5
H54B C541 H54C 109.5
C74 C64 C54 119.4(5)
C74 C64 C641 119.9(6)
C54 C64 C641 120.7(6)
C64 C641 H64A 109.5
C64 C641 H64B 109.5
H64A C641 H64B 109.5
C64 C641 H64C 109.5
H64A C641 H64C 109.5
H64B C641 H64C 109.5
C64 C74 C84 123.3(7)
C64 C74 H74 118.4
C84 C74 H74 118.4
C34 C84 N94 118.6(5)
C34 C84 C74 118.4(5)
N94 C84 C74 123.0(6)
C104 N94 C84 119.7(6)
C104 N94 U1 112.0(4)
C84 N94 U1 124.9(5)
N94 C104 C102 122.0(5)
N94 C104 H104 119.0
C102 C104 H104 119.0
C2B N1B C6B 118.4(7)
N1B C2B C3B 121.6(8)
N1B C2B H2B 119.2
C3B C2B H2B 119.2
C2B C3B C4B 121.2(9)
C2B C3B H3B 119.4
C4B C3B H3B 119.4
C3B C4B C5B 120.0(7)
C3B C4B H4B 120.0
C5B C4B H4B 120.0
C4B C5B C6B 116.7(7)
C4B C5B H5B 121.6
C6B C5B H5B 121.6
C5B C6B N1B 121.9(8)
C5B C6B H6B 119.0
N1B C6B H6B 119.0
C2C N1C C6C 120.0
N1C C2C C3C 120.0
N1C C2C H2C 120.0
C3C C2C H2C 120.0
C2C C3C C4C 120.0
C2C C3C H3C 120.0
C4C C3C H3C 120.0
C5C C4C C3C 120.0
C5C C4C H4C 120.0
C3C C4C H4C 120.0
C4C C5C C6C 120.0
C4C C5C H5C 120.0
C6C C5C H5C 120.0
C5C C6C N1C 120.0
C5C C6C H6C 120.0
N1C C6C H6C 120.0
C6D N1D C2D 119.9(11)
C3D C2D N1D 125.3(12)
C3D C2D H2D 117.4
N1D C2D H2D 117.4
C2D C3D C4D 116.9(10)
C2D C3D H3D 121.5
C4D C3D H3D 121.5
C5D C4D C3D 115.8(11)
C5D C4D H4D 122.1
C3D C4D H4D 122.1
C6D C5D C4D 123.9(12)
C6D C5D H5D 118.0
C4D C5D H5D 118.0
N1D C6D C5D 118.2(10)
N1D C6D H6D 120.9
C5D C6D H6D 120.9
C2E N1E C6E 117.4(10)
N1E C2E C3E 124.3(9)
N1E C2E H2E 117.8
C3E C2E H2E 117.8
C2E C3E C4E 119.0(8)
C2E C3E H3E 120.5
C4E C3E H3E 120.5
C5E C4E C3E 117.2(8)
C5E C4E H4E 121.4
C3E C4E H4E 121.4
C6E C5E C4E 121.7(10)
C6E C5E H5E 119.2
C4E C5E H5E 119.2
C5E C6E N1E 120.2(11)
C5E C6E H6E 119.9
N1E C6E H6E 119.9

loop_
_geom_bond_atom_site_label_1
_geom_bond_atom_site_label_2
_geom_bond_distance
O1 U1' 1.763(3)
O1 U1 1.834(4)
O1 Li2' 1.92(5)
O1 Li2 1.94(2)
U1 O2 1.879(5)
U1 N12 2.495(4)
U1 N112 2.522(4)
U1 N15 2.566(6)
U1 N93 2.641(7)
U1 N94 2.686(7)
U1 Li2 3.16(2)
O2 Li1 1.927(13)
N15 C65 1.321(7)
N15 C25 1.393(9)
C25 C35 1.399(9)
C25 H25 0.9300
C35 C45 1.374(10)
C35 H35 0.9300
C45 C55 1.412(11)
C45 H45 0.9300
C55 C65 1.368(9)
C55 H55 0.9300
C65 H65 0.9300
Li1 N18 2.011(14)
Li1 N16 2.135(14)
Li1 N17 2.127(13)
N16 C66 1.325(8)
N16 C26 1.331(11)
C26 C36 1.410(14)
C26 H26 0.9300
C36 C46 1.401(14)
C36 H36 0.9300
C46 C56 1.354(13)
C46 H46 0.9300
C56 C66 1.350(11)
C56 H56 0.9300
C66 H66 0.9300
N17 C27 1.316(11)
N17 C67 1.333(9)
C27 C37 1.40(2)
C27 H27 0.9300
C37 C47 1.29(2)
C37 H37 0.9300
C47 C57 1.35(2)
C47 H47 0.9300
C57 C67 1.361(13)
C57 H57 0.9300
C67 H67 0.9300
N18 C28 1.321(9)
N18 C68 1.376(9)
C28 C38 1.397(10)
C28 H28 0.9300
C38 C48 1.338(10)
C38 H38 0.9300
C48 C58 1.386(14)
C48 H48 0.9300
C58 C68 1.363(13)
C58 H58 0.9300
C68 H68 0.9300
Li2 N11 2.00(2)
Li2 N23 2.16(2)
Li2 N1A 2.31(2)
Li2 C21 2.59(2)
Li2 C13 2.64(2)
N1A C2A 1.3900
N1A C6A 1.3900
C2A C3A 1.3900
C2A H2A 0.9300
C3A C4A 1.3900
C3A H3A 0.9300
C4A C5A 1.3900
C4A H4A 0.9300
C5A C6A 1.3900
C5A H5A 0.9300
C6A H6A 0.9300
U1' O2' 1.84(2)
U1' N111 2.598(4)
U1' N19 2.586(18)
U1' N24 2.670(4)
U1' N11 2.693(4)
U1' N23 2.795(4)
U1' Li2' 3.18(5)
U1' Li1' 3.49(4)
O2' Li1' 1.67(4)
N19 C29 1.3900
N19 C69 1.3900
C29 C39 1.3900
C29 H29 0.9300
C39 C49 1.3900
C39 H39 0.9300
C49 C59 1.3900
C49 H49 0.9300
C59 C69 1.3900
C59 H59 0.9300
C69 H69 0.9300
Li1' N1F 2.21(3)
Li1' N1G 2.25(4)
Li1' N1C' 2.25(4)
N1C' C2C' 1.3900
N1C' C6C' 1.3900
C2C' C3C' 1.3900
C2C' H2C' 0.9300
C3C' C4C' 1.3900
C3C' H3C' 0.9300
C4C' C5C' 1.3900
C4C' H4C' 0.9300
C5C' C6C' 1.3900
C5C' H5C' 0.9300
C6C' H6C' 0.9300
N1F C2F 1.3900
N1F C6F 1.3900
C2F C3F 1.3900
C2F H2F 0.9300
C3F C4F 1.3900
C3F H3F 0.9300
C4F C5F 1.3900
C4F H4F 0.9300
C5F C6F 1.3900
C5F H5F 0.9300
C6F H6F 0.9300
N1G C2G 1.3900
N1G C6G 1.3900
C2G C3G 1.3900
C2G H2G 0.9300
C3G C4G 1.3900
C3G H3G 0.9300
C4G C5G 1.3900
C4G H4G 0.9300
C5G C6G 1.3900
C5G H5G 0.9300
C6G H6G 0.9300
N1H C2H 1.3900
N1H C6H 1.3900
C2H C3H 1.3900
C2H H2H 0.9300
C3H C4H 1.3900
C3H H3H 0.9300
C4H C5H 1.3900
C4H H4H 0.9300
C5H C6H 1.3900
C5H H5H 0.9300
C6H H6H 0.9300
Li2' N12 1.93(5)
Li2' N93 2.20(5)
Li2' N1A' 2.44(5)
Li2' C22 2.51(5)
Li2' C103 2.61(5)
N1A' C2A' 1.3900
N1A' C6A' 1.3900
C2A' C3A' 1.3900
C2A' H2A' 0.9300
C3A' C4A' 1.3900
C3A' H3A' 0.9300
C4A' C5A' 1.3900
C4A' H4A' 0.9300
C5A' C6A' 1.3900
C5A' H5A' 0.9300
C6A' H6A' 0.9300
N11 C51 1.355(5)
N11 C21 1.373(6)
C21 C31 1.375(8)
C21 C13 1.435(6)
C31 C41 1.410(7)
C31 H31 0.9300
C41 C51 1.380(8)
C41 H41 0.9300
C51 C61 1.529(6)
C61 C71 1.500(7)
C61 C621 1.532(8)
C61 C611 1.534(7)
C611 H61A 0.9600
C611 H61B 0.9600
C611 H61C 0.9600
C621 H62A 0.9600
C621 H62B 0.9600
C621 H62C 0.9600
C71 N111 1.352(6)
C71 C81 1.381(7)
C81 C91 1.383(9)
C81 H81 0.9300
C91 C101 1.384(7)
C91 H91 0.9300
C101 N111 1.379(6)
C101 C14 1.421(7)
N111 H111 0.8800
N12 C52 1.369(6)
N12 C22 1.376(6)
C22 C32 1.399(7)
C22 C103 1.414(7)
C32 C42 1.394(8)
C32 H32 0.9300
C42 C52 1.387(7)
C42 H42 0.9300
C52 C62 1.511(6)
C62 C72 1.516(6)
C62 C612 1.539(6)
C62 C622 1.542(7)
C612 H61D 0.9600
C612 H61E 0.9600
C612 H61F 0.9600
C622 H62D 0.9600
C622 H62E 0.9600
C622 H62F 0.9600
C72 N112 1.368(5)
C72 C82 1.396(7)
C82 C92 1.397(7)
C82 H82 0.9300
C92 C102 1.401(7)
C92 H92 0.9300
C102 N112 1.382(6)
C102 C104 1.427(6)
N112 H112 0.8800
C13 N23 1.285(7)
C13 H13 0.9300
N23 C33 1.414(6)
C33 C83 1.393(7)
C33 C43 1.395(7)
C43 C53 1.403(7)
C43 H43 0.9300
C53 C63 1.380(8)
C53 C531 1.504(7)
C531 H53A 0.9600
C531 H53B 0.9600
C531 H53C 0.9600
C63 C73 1.388(10)
C63 C631 1.497(9)
C631 H63A 0.9600
C631 H63B 0.9600
C631 H63C 0.9600
C73 C83 1.368(9)
C73 H73 0.9300
C83 N93 1.434(8)
N93 C103 1.294(8)
C103 H103 0.9300
C14 N24 1.269(7)
C14 H14 0.9300
N24 C34 1.393(7)
C34 C84 1.383(7)
C34 C44 1.424(6)
C44 C54 1.391(8)
C44 H44 0.9300
C54 C64 1.398(8)
C54 C541 1.502(7)
C541 H54A 0.9600
C541 H54B 0.9600
C541 H54C 0.9600
C64 C74 1.367(8)
C64 C641 1.557(11)
C641 H64A 0.9600
C641 H64B 0.9600
C641 H64C 0.9600
C74 C84 1.398(8)
C74 H74 0.9300
C84 N94 1.399(8)
N94 C104 1.284(9)
C104 H104 0.9300
N1B C2B 1.323(10)
N1B C6B 1.373(10)
C2B C3B 1.317(11)
C2B H2B 0.9300
C3B C4B 1.361(12)
C3B H3B 0.9300
C4B C5B 1.369(12)
C4B H4B 0.9300
C5B C6B 1.376(9)
C5B H5B 0.9300
C6B H6B 0.9300
N1C C2C 1.3900
N1C C6C 1.3900
C2C C3C 1.3900
C2C H2C 0.9300
C3C C4C 1.3900
C3C H3C 0.9300
C4C C5C 1.3900
C4C H4C 0.9300
C5C C6C 1.3900
C5C H5C 0.9300
C6C H6C 0.9300
N1D C6D 1.295(16)
N1D C2D 1.338(13)
C2D C3D 1.256(12)
C2D H2D 0.9300
C3D C4D 1.431(13)
C3D H3D 0.9300
C4D C5D 1.347(15)
C4D H4D 0.9300
C5D C6D 1.32(2)
C5D H5D 0.9300
C6D H6D 0.9300
N1E C2E 1.308(11)
N1E C6E 1.397(15)
C2E C3E 1.330(10)
C2E H2E 0.9300
C3E C4E 1.395(11)
C3E H3E 0.9300
C4E C5E 1.371(13)
C4E H4E 0.9300
C5E C6E 1.324(15)
C5E H5E 0.9300
C6E H6E 0.9300
